data_4077017
loop_
_publ_author_name
'Kozlowski, Marisa C.'
'Li, Xiaolin'
'Carroll, Patrick J.'
'Xu, Zhenrong'

_publ_section_title
;
 Copper(II) Complexes of Novel 1,5-Diaza-cis-decalin Diamine
 Ligands:&#x00A0; An Investigation of Structure and Reactivity
;
_journal_issue 21
_journal_name_full Organometallics
_journal_page_first 4513
_journal_paper_doi 10.1021/om020425p
_journal_volume 21
_journal_year 2002
_chemical_formula_sum 'C16 H34 Cu I2 N4 O'
_chemical_formula_weight 615.81
_space_group_IT_number 19
_symmetry_cell_setting orthorhombic
_symmetry_Int_Tables_number 19
_symmetry_space_group_name_Hall 'P 2ac 2ab'
_symmetry_space_group_name_H-M 'P 21 21 21'
_atom_sites_solution_hydrogens geom
_atom_sites_solution_primary direct
_atom_sites_solution_secondary difmap
_audit_creation_method SHELXL
_cell_angle_alpha 90.00
_cell_angle_beta 90.00
_cell_angle_gamma 90.00
_cell_formula_units_Z 4
_cell_length_a 11.24210(10)
_cell_length_b 20.6154(2)
_cell_length_c 9.52180(10)
_cell_measurement_temperature 180(2)
_cell_volume 2206.78(4)
_computing_structure_refinement 'SHELXL-93 (Sheldrick, 1993)'
_computing_structure_solution 'SIR92 (Altomare, 1993)'
_diffrn_ambient_temperature 180(2)
_diffrn_measurement_device 'image plate area detector'
_diffrn_measurement_device_type 'Rigaku R-AXIS IIc'
_diffrn_measurement_method 'phi oscillations'
_diffrn_radiation_monochromator graphite
_diffrn_radiation_source 'rotating anode'
_diffrn_radiation_type MoK\a
_diffrn_radiation_wavelength 0.71069
_diffrn_reflns_av_R_equivalents 0.0344
_diffrn_reflns_av_sigmaI/netI 0.0254
_diffrn_reflns_limit_h_max 14
_diffrn_reflns_limit_h_min -14
_diffrn_reflns_limit_k_max 26
_diffrn_reflns_limit_k_min -26
_diffrn_reflns_limit_l_max 12
_diffrn_reflns_limit_l_min -12
_diffrn_reflns_number 18125
_diffrn_reflns_theta_max 27.47
_diffrn_reflns_theta_min 2.68
_exptl_absorpt_coefficient_mu 3.799
_exptl_absorpt_correction_type none
_exptl_crystal_density_diffrn 1.854
_exptl_crystal_F_000 1204
_exptl_crystal_size_max 0.42
_exptl_crystal_size_mid 0.22
_exptl_crystal_size_min 0.13
_refine_diff_density_max 0.937
_refine_diff_density_min -0.801
_refine_diff_density_rms 0.170
_refine_ls_abs_structure_details 'Flack H D (1983), Acta Cryst. A39, 876-881'
_refine_ls_abs_structure_Flack 0.02(3)
_refine_ls_extinction_coef 0.0072(3)
_refine_ls_extinction_expression Fc^*^=kFc[1+0.001xFc^2^\l^3^/sin(2\q)]^-1/4^
_refine_ls_extinction_method SHELXL
_refine_ls_goodness_of_fit_all 1.063
_refine_ls_goodness_of_fit_obs 1.066
_refine_ls_matrix_type full
_refine_ls_number_parameters 218
_refine_ls_number_reflns 5056
_refine_ls_number_restraints 0
_refine_ls_restrained_S_all 1.063
_refine_ls_restrained_S_obs 1.066
_refine_ls_R_factor_all 0.0345
_refine_ls_R_factor_obs 0.0334
_refine_ls_shift/esd_max -0.002
_refine_ls_shift/esd_mean 0.000
_refine_ls_structure_factor_coef Fsqd
_refine_ls_weighting_details 'w=1/[\s^2^(Fo^2^)+(0.0422P)^2^+4.7098P] where P=(Fo^2^+2Fc^2^)/3'
_refine_ls_weighting_scheme calc
_refine_ls_wR_factor_all 0.0821
_refine_ls_wR_factor_obs 0.0813
_reflns_number_observed 4937
_reflns_number_total 5056
_reflns_observed_criterion >2sigma(I)
_cod_data_source_file om020425p.cif
_cod_data_source_block '[(1)2Cu]I2-UP839'
_cod_depositor_comments
;
The following automatic conversions were performed:

'_refine_ls_weighting_scheme' value 'calc
w=1/[\s^2^(Fo^2^)+(0.0422P)^2^+4.7098P] where P=(Fo^2^+2Fc^2^)/3' was
changed to 'calc'. New tag '_refine_ls_weighting_details' was
created. The value of the new tag was set to
'w=1/[\s^2^(Fo^2^)+(0.0422P)^2^+4.7098P] where P=(Fo^2^+2Fc^2^)/3'.

Automatic conversion script
Id: cif_fix_values 3143 2015-03-26 13:38:13Z robertas 
;
_cod_original_sg_symbol_H-M 'P 21 21 21 '
_cod_database_code 4077017

loop_
_symmetry_equiv_pos_as_xyz
'x, y, z'
'-x+1/2, -y, z+1/2'
'x+1/2, -y+1/2, -z'
'-x, y+1/2, -z+1/2'

loop_
_atom_site_aniso_label
_atom_site_aniso_U_11
_atom_site_aniso_U_22
_atom_site_aniso_U_33
_atom_site_aniso_U_23
_atom_site_aniso_U_13
_atom_site_aniso_U_12
Cu 0.0227(3) 0.0214(2) 0.0221(3) -0.0003(2) 0.0005(2) -0.0015(2)
N1 0.029(2) 0.027(2) 0.023(2) -0.002(2) -0.004(2) 0.000(2)
N10 0.027(2) 0.024(2) 0.027(2) -0.004(2) 0.001(2) -0.001(2)
N11 0.024(2) 0.026(2) 0.029(2) -0.004(2) 0.004(2) -0.003(2)
N20 0.026(2) 0.022(2) 0.026(2) 0.000(2) 0.001(2) -0.0027(14)
C2 0.045(3) 0.023(2) 0.036(3) -0.009(2) 0.001(2) -0.002(2)
C3 0.044(3) 0.022(2) 0.048(3) -0.005(2) -0.001(3) 0.009(2)
C4 0.035(3) 0.037(3) 0.053(4) -0.012(3) 0.001(3) 0.008(2)
C5 0.031(3) 0.033(2) 0.032(3) -0.007(2) 0.012(2) -0.003(2)
C6 0.036(3) 0.038(3) 0.019(2) -0.007(2) 0.002(2) -0.003(2)
C7 0.041(3) 0.043(3) 0.032(3) 0.004(2) -0.001(2) -0.005(3)
C8 0.036(3) 0.030(2) 0.038(3) 0.008(2) 0.007(2) 0.000(2)
C9 0.032(3) 0.020(2) 0.039(3) 0.000(2) 0.005(2) -0.008(2)
C12 0.027(2) 0.043(3) 0.024(2) -0.011(2) -0.003(2) -0.003(2)
C13 0.029(2) 0.044(3) 0.024(2) 0.001(2) -0.005(2) 0.004(2)
C14 0.033(3) 0.043(3) 0.032(3) 0.007(2) -0.005(2) -0.003(2)
C15 0.021(2) 0.039(3) 0.027(2) 0.000(2) 0.000(2) -0.004(2)
C16 0.021(2) 0.032(3) 0.031(2) -0.007(2) 0.005(2) 0.002(2)
C17 0.028(2) 0.034(3) 0.047(3) -0.001(2) 0.006(2) -0.001(2)
C18 0.020(2) 0.039(3) 0.039(3) 0.012(2) -0.002(2) 0.003(2)
C19 0.028(2) 0.034(3) 0.030(2) -0.001(2) -0.005(2) -0.003(2)
I1 0.0373(2) 0.02502(15) 0.0355(2) -0.00270(13) -0.00550(14) 0.00049(13)
I2 0.0250(2) 0.0488(2) 0.0458(2) 0.0092(2) -0.0036(2) -0.00162(15)
O 0.066(3) 0.046(2) 0.059(3) -0.004(2) -0.022(3) 0.017(2)

loop_
_atom_site_label
_atom_site_type_symbol
_atom_site_fract_x
_atom_site_fract_y
_atom_site_fract_z
_atom_site_U_iso_or_equiv
_atom_site_thermal_displace_type
_atom_site_occupancy
_atom_site_calc_flag
_atom_site_refinement_flags
Cu Cu 0.48211(5) 0.62445(3) 0.20456(6) 0.02207(13) Uani 1 d .
N1 N 0.4686(4) 0.5852(2) 0.0087(4) 0.0264(8) Uani 1 d .
H1 H 0.3941(4) 0.5909(2) -0.0266(4) 0.035 Uiso 1 calc R
N10 N 0.6414(4) 0.6567(2) 0.1340(4) 0.0261(8) Uani 1 d .
H10 H 0.6984(4) 0.6514(2) 0.2009(4) 0.035 Uiso 1 calc R
N11 N 0.4636(4) 0.6845(2) 0.3722(4) 0.0266(8) Uani 1 d .
H11 H 0.4618(4) 0.7266(2) 0.3439(4) 0.035 Uiso 1 calc R
N20 N 0.3544(4) 0.5719(2) 0.3004(4) 0.0246(8) Uani 1 d .
H20 H 0.3718(4) 0.5289(2) 0.2947(4) 0.033 Uiso 1 calc R
C2 C 0.4986(5) 0.5145(2) 0.0181(6) 0.0348(12) Uani 1 d .
H2A H 0.5078(5) 0.4966(2) -0.0755(6) 0.046 Uiso 1 calc R
H2B H 0.4348(5) 0.4914(2) 0.0649(6) 0.046 Uiso 1 calc R
C3 C 0.6125(5) 0.5068(2) 0.0993(6) 0.0378(12) Uani 1 d .
H3A H 0.6373(5) 0.4617(2) 0.0961(6) 0.050 Uiso 1 calc R
H3B H 0.5987(5) 0.5181(2) 0.1968(6) 0.050 Uiso 1 calc R
C4 C 0.7116(5) 0.5496(3) 0.0398(7) 0.0417(14) Uani 1 d .
H4A H 0.7760(5) 0.5517(3) 0.1075(7) 0.055 Uiso 1 calc R
H4B H 0.7424(5) 0.5296(3) -0.0449(7) 0.055 Uiso 1 calc R
C5 C 0.6715(5) 0.6184(2) 0.0054(5) 0.0320(11) Uani 1 d .
H5 H 0.7348(5) 0.6407(2) -0.0464(5) 0.043 Uiso 1 calc R
C6 C 0.5595(5) 0.6189(3) -0.0811(5) 0.0313(11) Uani 1 d .
H6 H 0.5721(5) 0.5940(3) -0.1674(5) 0.042 Uiso 1 calc R
C7 C 0.5213(6) 0.6880(3) -0.1183(6) 0.0387(12) Uani 1 d .
H7A H 0.5755(6) 0.7050(3) -0.1884(6) 0.052 Uiso 1 calc R
H7B H 0.4426(6) 0.6865(3) -0.1599(6) 0.052 Uiso 1 calc R
C8 C 0.5187(5) 0.7343(3) 0.0064(6) 0.0348(11) Uani 1 d .
H8A H 0.5143(5) 0.7786(3) -0.0274(6) 0.046 Uiso 1 calc R
H8B H 0.4483(5) 0.7258(3) 0.0624(6) 0.046 Uiso 1 calc R
C9 C 0.6287(5) 0.7262(2) 0.0970(6) 0.0306(11) Uani 1 d .
H9A H 0.6985(5) 0.7409(2) 0.0462(6) 0.041 Uiso 1 calc R
H9B H 0.6211(5) 0.7521(2) 0.1817(6) 0.041 Uiso 1 calc R
C12 C 0.5634(5) 0.6736(3) 0.4714(5) 0.0316(11) Uani 1 d .
H12A H 0.5475(5) 0.6953(3) 0.5598(5) 0.042 Uiso 1 calc R
H12B H 0.6365(5) 0.6910(3) 0.4327(5) 0.042 Uiso 1 calc R
C13 C 0.5759(4) 0.6010(3) 0.4952(5) 0.0324(11) Uani 1 d .
H13A H 0.6335(4) 0.5935(3) 0.5693(5) 0.043 Uiso 1 calc R
H13B H 0.6061(4) 0.5810(3) 0.4101(5) 0.043 Uiso 1 calc R
C14 C 0.4581(5) 0.5687(3) 0.5353(6) 0.0360(12) Uani 1 d .
H14A H 0.4427(5) 0.5767(3) 0.6341(6) 0.048 Uiso 1 calc R
H14B H 0.4657(5) 0.5222(3) 0.5227(6) 0.048 Uiso 1 calc R
C15 C 0.3514(4) 0.5928(3) 0.4495(5) 0.0291(10) Uani 1 d .
H15 H 0.2777(4) 0.5773(3) 0.4930(5) 0.039 Uiso 1 calc R
C16 C 0.3494(4) 0.6665(2) 0.4428(6) 0.0282(10) Uani 1 d .
H16 H 0.3488(4) 0.6840(2) 0.5384(6) 0.037 Uiso 1 calc R
C17 C 0.2408(5) 0.6907(3) 0.3643(7) 0.0361(12) Uani 1 d .
H17A H 0.2484(5) 0.7371(3) 0.3501(7) 0.048 Uiso 1 calc R
H17B H 0.1709(5) 0.6834(3) 0.4219(7) 0.048 Uiso 1 calc R
C18 C 0.2222(4) 0.6581(3) 0.2216(6) 0.0325(11) Uani 1 d .
H18A H 0.1429(4) 0.6678(3) 0.1875(6) 0.043 Uiso 1 calc R
H18B H 0.2790(4) 0.6753(3) 0.1547(6) 0.043 Uiso 1 calc R
C19 C 0.2376(5) 0.5853(2) 0.2324(6) 0.0305(11) Uani 1 d .
H19A H 0.1738(5) 0.5667(2) 0.2879(6) 0.041 Uiso 1 calc R
H19B H 0.2354(5) 0.5659(2) 0.1395(6) 0.041 Uiso 1 calc R
I1 I 1.18640(3) 0.59760(2) 0.81634(4) 0.03261(10) Uani 1 d .
I2 I 0.89750(3) 0.65483(2) 0.35153(4) 0.03985(11) Uani 1 d .
O O 0.9121(5) 0.6761(2) 0.7199(5) 0.0570(13) Uani 1 d .
H21 H 0.9817 0.6562 0.7453 0.080 Uiso 1 d .
H22 H 0.9088 0.6705 0.6253 0.080 Uiso 1 d .

loop_
_atom_type_symbol
_atom_type_description
_atom_type_scat_dispersion_real
_atom_type_scat_dispersion_imag
_atom_type_scat_source
C C 0.0033 0.0016 'International Tables Vol C Tables 4.2.6.8 and 6.1.1.4'
H H 0.0000 0.0000 'International Tables Vol C Tables 4.2.6.8 and 6.1.1.4'
N N 0.0061 0.0033 'International Tables Vol C Tables 4.2.6.8 and 6.1.1.4'
O O 0.0106 0.0060 'International Tables Vol C Tables 4.2.6.8 and 6.1.1.4'
Cu Cu 0.3201 1.2651 'International Tables Vol C Tables 4.2.6.8 and 6.1.1.4'
I I -0.4742 1.8119 'International Tables Vol C Tables 4.2.6.8 and 6.1.1.4'

loop_
_geom_angle_atom_site_label_1
_geom_angle_atom_site_label_2
_geom_angle_atom_site_label_3
_geom_angle
N20 Cu N10 163.0(2)
N20 Cu N11 84.2(2)
N10 Cu N11 98.7(2)
N20 Cu N1 98.5(2)
N10 Cu N1 83.9(2)
N11 Cu N1 162.5(2)
C2 N1 C6 109.3(4)
C2 N1 Cu 108.4(3)
C6 N1 Cu 106.6(3)
C9 N10 C5 109.8(4)
C9 N10 Cu 108.1(3)
C5 N10 Cu 107.3(3)
C12 N11 C16 109.0(4)
C12 N11 Cu 109.3(3)
C16 N11 Cu 106.8(3)
C15 N20 C19 110.0(4)
C15 N20 Cu 107.1(3)
C19 N20 Cu 109.4(3)
N1 C2 C3 109.0(4)
C2 C3 C4 111.6(5)
C5 C4 C3 113.7(5)
N10 C5 C6 104.8(4)
N10 C5 C4 112.5(5)
C6 C5 C4 111.8(5)
N1 C6 C5 104.8(4)
N1 C6 C7 111.8(5)
C5 C6 C7 111.6(4)
C8 C7 C6 114.1(4)
C9 C8 C7 111.1(5)
N10 C9 C8 108.6(4)
N11 C12 C13 108.3(4)
C12 C13 C14 112.7(5)
C13 C14 C15 113.7(4)
N20 C15 C16 104.4(4)
N20 C15 C14 113.5(4)
C16 C15 C14 110.9(4)
N11 C16 C17 112.9(4)
N11 C16 C15 104.7(4)
C17 C16 C15 111.3(4)
C16 C17 C18 113.7(4)
C19 C18 C17 111.1(4)
N20 C19 C18 108.2(4)

loop_
_geom_bond_atom_site_label_1
_geom_bond_atom_site_label_2
_geom_bond_distance
Cu N20 2.016(4)
Cu N10 2.025(4)
Cu N11 2.031(4)
Cu N1 2.039(4)
N1 C2 1.498(6)
N1 C6 1.502(7)
N10 C9 1.482(6)
N10 C5 1.496(6)
N11 C12 1.483(7)
N11 C16 1.496(6)
N20 C15 1.484(6)
N20 C19 1.490(6)
C2 C3 1.505(8)
C3 C4 1.531(9)
C4 C5 1.524(8)
C5 C6 1.505(7)
C6 C7 1.530(8)
C7 C8 1.523(8)
C8 C9 1.517(8)
C12 C13 1.519(8)
C13 C14 1.531(8)
C14 C15 1.534(7)
C15 C16 1.521(7)
C16 C17 1.516(7)
C17 C18 1.531(8)
C18 C19 1.514(7)
